data_4513376
loop_
_publ_author_name
'Fullmer, Lauren B.'
'Mansergh, Ryan H.'
'Zakharov, Lev N.'
'Keszler, Douglas A.'
'Nyman, May'

_publ_section_title
;
 Nb2O5and Ta2O5Thin Films from Polyoxometalate Precursors: A Single Proton
 Makes a Difference
;
_journal_issue 8
_journal_name_full 'Crystal Growth &amp; Design'
_journal_page_first 3885
_journal_paper_doi 10.1021/acs.cgd.5b00508
_journal_volume 15
_journal_year 2015
_chemical_formula_sum 'C20 H63 N5 Nb6 O25'
_chemical_formula_weight 1331.210
_space_group_IT_number 2
_symmetry_Int_Tables_number 2
_symmetry_space_group_name_Hall '-P 1'
_symmetry_space_group_name_H-M 'P -1'
_audit_creation_date 2015-03-17
_audit_creation_method SHELXL-2014
_audit_update_record 2015-03-17
_cell_angle_alpha 67.008(8)
_cell_angle_beta 76.671(8)
_cell_angle_gamma 84.904(9)
_cell_formula_units_Z 2
_cell_length_a 13.719(6)
_cell_length_b 14.024(7)
_cell_length_c 16.390(8)
_cell_volume 2825(2)
_refine_ls_R_factor_all 0.135
_cod_data_source_file cg5b00508_si_003.cif
_cod_data_source_block shelx
_cod_depositor_comments 'Adding full bibliography for 4513376.cif.'
_cod_original_cell_volume 2824.7(20)
_cod_original_sg_symbol_Hall -P_1
_cod_database_code 4513376

loop_
_symmetry_equiv_pos_site_id
_symmetry_equiv_pos_as_xyz
1 x,y,z
2 -x,-y,-z

loop_
_atom_site_aniso_label
_atom_site_aniso_U_11
_atom_site_aniso_U_22
_atom_site_aniso_U_33
_atom_site_aniso_U_12
_atom_site_aniso_U_13
_atom_site_aniso_U_23
Nb1 0.0335(4) 0.0226(3) 0.0155(3) 0.0133(3) -0.0096(3) -0.0044(3)
Nb2 0.0198(4) 0.0252(3) 0.0195(3) -0.0042(3) -0.0055(3) -0.0061(3)
Nb3 0.0187(4) 0.0186(3) 0.0152(3) 0.0029(3) -0.0011(2) 0.0000(3)
Nb4 0.0346(4) 0.0205(3) 0.0130(3) -0.0111(3) -0.0081(3) 0.0004(3)
Nb5 0.0191(3) 0.0155(3) 0.0114(3) 0.0008(2) -0.0051(2) 0.0005(2)
Nb6 0.0268(4) 0.0167(3) 0.0118(3) 0.0013(3) -0.0073(3) -0.0023(2)
O1 0.015(2) 0.017(2) 0.014(2) 0.0015(17) -0.0054(17) -0.0040(17)
O2 0.016(3) 0.036(3) 0.018(2) 0.005(2) -0.0058(19) -0.004(2)
O3 0.029(3) 0.019(2) 0.015(2) -0.008(2) 0.005(2) -0.0024(19)
O4 0.017(3) 0.035(3) 0.023(3) -0.002(2) -0.003(2) -0.006(2)
O5 0.056(4) 0.017(2) 0.019(3) 0.000(2) -0.009(2) -0.006(2)
O6 0.030(3) 0.022(3) 0.018(2) 0.008(2) -0.002(2) -0.007(2)
O7 0.019(3) 0.024(3) 0.014(2) 0.001(2) -0.0010(19) 0.000(2)
O8 0.018(3) 0.020(2) 0.018(2) 0.001(2) -0.0049(19) -0.003(2)
O9 0.032(3) 0.026(3) 0.016(2) -0.006(2) -0.010(2) 0.002(2)
O10 0.041(3) 0.022(3) 0.012(2) 0.011(2) -0.009(2) -0.001(2)
O11 0.026(3) 0.026(3) 0.017(2) 0.001(2) -0.008(2) -0.009(2)
O12 0.030(3) 0.020(2) 0.014(2) -0.001(2) -0.003(2) -0.003(2)
O13 0.037(3) 0.018(2) 0.013(2) -0.006(2) -0.007(2) 0.0012(19)
O14 0.066(4) 0.037(3) 0.039(3) 0.034(3) -0.009(3) -0.011(3)
O15 0.038(3) 0.050(4) 0.033(3) -0.019(3) -0.006(2) -0.012(3)
O16 0.039(3) 0.029(3) 0.027(3) 0.016(2) 0.005(2) 0.000(2)
O17 0.076(4) 0.042(3) 0.020(3) -0.030(3) -0.013(3) -0.001(3)
O18 0.031(3) 0.020(2) 0.018(2) -0.001(2) -0.004(2) -0.002(2)
O19 0.052(3) 0.020(3) 0.012(2) 0.006(2) -0.007(2) -0.004(2)
N1 0.024(4) 0.100(7) 0.029(4) 0.004(4) -0.002(3) -0.019(4)
C1 0.119(11) 0.165(14) 0.10(1) -0.083(10) 0.059(8) -0.103(11)
C2 0.092(11) 0.30(2) 0.058(8) 0.093(13) -0.028(8) -0.037(12)
C3 0.043(6) 0.128(10) 0.061(7) -0.032(6) -0.003(5) -0.046(7)
C4 0.050(7) 0.189(15) 0.057(7) -0.032(8) 0.017(5) -0.060(9)
N2 0.029(4) 0.056(5) 0.026(4) 0.012(3) -0.007(3) -0.013(3)
C5 0.040(5) 0.060(6) 0.041(5) -0.005(4) -0.015(4) -0.025(5)
C6 0.065(6) 0.061(6) 0.031(5) 0.035(5) -0.013(4) -0.009(4)
C7 0.035(6) 0.104(9) 0.052(6) 0.005(5) 0.011(5) -0.029(6)
C8 0.036(5) 0.076(7) 0.070(7) -0.004(5) -0.013(5) -0.043(6)
N3 0.021(4) 0.051(4) 0.030(4) 0.003(3) -0.013(3) -0.018(3)
C9 0.062(7) 0.122(10) 0.083(8) 0.047(7) -0.054(6) -0.061(8)
C10 0.063(7) 0.090(9) 0.071(8) -0.022(6) -0.025(6) 0.024(7)
C11 0.036(6) 0.083(8) 0.102(9) 0.007(5) -0.008(6) -0.049(7)
C12 0.047(6) 0.068(7) 0.049(6) 0.011(5) -0.013(4) -0.028(5)
N4 0.030(4) 0.098(6) 0.026(4) 0.018(4) -0.017(3) -0.031(4)
C13 0.038(6) 0.138(11) 0.053(7) -0.001(6) -0.019(5) -0.009(7)
C14 0.071(9) 0.197(17) 0.130(12) 0.032(10) -0.031(8) -0.115(13)
C15 0.044(8) 0.157(15) 0.191(16) -0.020(8) -0.017(9) 0.122(13)
C16 0.052(7) 0.34(2) 0.066(8) 0.095(11) -0.057(6) -0.092(11)
N5 0.087(10) 0.029(6) 0.027(9) -0.008(6) -0.015(7) -0.021(6)
C17 0.14(2) 0.062(14) 0.040(12) -0.011(13) -0.044(13) -0.028(11)
C18 0.087(16) 0.076(15) 0.039(11) -0.019(12) 0.009(10) -0.041(11)
C19 0.097(18) 0.029(11) 0.11(2) -0.010(11) -0.048(16) 0.021(12)
C20 0.13(2) 0.15(3) 0.080(18) -0.06(2) 0.033(16) -0.081(19)
O1S 0.043(3) 0.017(2) 0.033(3) -0.001(2) -0.010(2) -0.009(2)
O2S 0.075(4) 0.017(3) 0.030(3) 0.001(3) -0.018(3) -0.007(2)
O3S 0.084(5) 0.053(4) 0.066(5) 0.000(3) -0.016(4) -0.035(4)
O4S 0.120(7) 0.078(6) 0.068(5) 0.024(5) 0.037(5) -0.002(4)
O5S 0.050(5) 0.242(12) 0.078(6) 0.004(6) -0.003(4) -0.089(7)
O6S 0.020(4) 0.318(14) 0.110(7) -0.017(6) 0.007(4) -0.151(9)

loop_
_atom_site_label
_atom_site_type_symbol
_atom_site_fract_x
_atom_site_fract_y
_atom_site_fract_z
_atom_site_occupancy
_atom_site_symmetry_multiplicity
_atom_site_Wyckoff_symbol
_atom_site_calc_flag
_atom_site_thermal_displace_type
_atom_site_U_iso_or_equiv
Nb1 Nb 0.3882(0) 0.8625(0) 0.7814(0) 1.000 2 i d Uani 0.02488(17)
Nb2 Nb 0.3913(0) 0.6362(0) 0.7569(0) 1.000 2 i d Uani 0.02175(16)
Nb3 Nb 0.6428(0) 0.6249(0) 0.7243(0) 1.000 2 i d Uani 0.02015(15)
Nb4 Nb 0.6412(0) 0.8594(0) 0.7365(0) 1.000 2 i d Uani 0.02360(16)
Nb5 Nb 0.5067(0) 0.6768(0) 0.9125(0) 1.000 2 i d Uani 0.01680(15)
Nb6 Nb 0.5337(0) 0.8228(0) 0.5884(0) 1.000 2 i d Uani 0.01896(15)
O1 O 0.5144(3) 0.7429(3) 0.7559(3) 1.000 2 i d Uani 0.0155(9)
O2 O 0.3125(3) 0.7496(4) 0.7831(3) 1.000 2 i d Uani 0.0251(11)
O3 O 0.5153(3) 0.5544(3) 0.7449(3) 1.000 2 i d Uani 0.0236(11)
O4 O 0.7174(3) 0.7338(4) 0.7278(3) 1.000 2 i d Uani 0.0266(11)
O5 O 0.5152(4) 0.9337(3) 0.7633(3) 1.000 2 i d Uani 0.0306(12)
O6 O 0.4024(3) 0.7766(3) 0.9065(3) 1.000 2 i d Uani 0.0247(11)
O7 O 0.4025(3) 0.5833(3) 0.8970(3) 1.000 2 i d Uani 0.0217(11)
O8 O 0.6093(3) 0.5731(3) 0.8695(3) 1.000 2 i d Uani 0.0201(10)
O9 O 0.6120(3) 0.7716(3) 0.8733(3) 1.000 2 i d Uani 0.0267(11)
O10 O 0.4215(4) 0.9121(3) 0.6385(3) 1.000 2 i d Uani 0.0269(12)
O11 O 0.4233(3) 0.7215(3) 0.6296(3) 1.000 2 i d Uani 0.0222(11)
O12 O 0.6280(3) 0.7098(3) 0.6018(3) 1.000 2 i d Uani 0.0225(11)
O13 O 0.6270(3) 0.9013(3) 0.6116(3) 1.000 2 i d Uani 0.0241(11)
O14 O 0.2928(4) 0.9511(4) 0.7977(4) 1.000 2 i d Uani 0.0508(17)
O15 O 0.2979(4) 0.5503(4) 0.7672(3) 1.000 2 i d Uani 0.0406(14)
O16 O 0.7351(4) 0.5325(4) 0.7099(3) 1.000 2 i d Uani 0.0385(14)
O17 O 0.7378(4) 0.9401(4) 0.7290(3) 1.000 2 i d Uani 0.0468(15)
O18 O 0.4996(3) 0.6108(3) 1.0315(3) 1.000 2 i d Uani 0.0250(11)
O19 O 0.5429(4) 0.8826(3) 0.4696(3) 1.000 2 i d Uani 0.0292(12)
N1 N 0.8422(5) 0.7808(7) 0.4101(5) 1.000 2 i d Uani 0.054(2)
C1 C 0.7982(9) 0.6723(11) 0.4500(8) 1.000 2 i d Uani 0.120(6)
H1A H 0.8431 0.6234 0.4851 1.000 2 i calc Uiso 0.18000
H1B H 0.7326 0.6713 0.4898 1.000 2 i calc Uiso 0.18000
H1C H 0.7906 0.6523 0.4008 1.000 2 i calc Uiso 0.18000
C2 C 0.7746(9) 0.8461(14) 0.3612(8) 1.000 2 i d Uani 0.163(9)
H2A H 0.7686 0.8248 0.3122 1.000 2 i calc Uiso 0.24500
H2B H 0.7088 0.8413 0.4019 1.000 2 i calc Uiso 0.24500
H2C H 0.7988 0.9177 0.3353 1.000 2 i calc Uiso 0.24500
C3 C 0.8611(7) 0.7999(9) 0.4855(7) 1.000 2 i d Uani 0.073(3)
H3A H 0.9094 0.7492 0.5137 1.000 2 i calc Uiso 0.11000
H3B H 0.8882 0.8699 0.4638 1.000 2 i calc Uiso 0.11000
H3C H 0.7983 0.7936 0.5304 1.000 2 i calc Uiso 0.11000
C4 C 0.9392(7) 0.7795(11) 0.3436(7) 1.000 2 i d Uani 0.097(5)
H4A H 0.9876 0.7341 0.3766 1.000 2 i calc Uiso 0.14600
H4B H 0.9260 0.7535 0.2996 1.000 2 i calc Uiso 0.14600
H4C H 0.9665 0.8498 0.3116 1.000 2 i calc Uiso 0.14600
N2 N 0.1874(5) 0.7070(5) 0.0977(4) 1.000 2 i d Uani 0.0386(17)
C5 C 0.2819(6) 0.7169(7) 0.1236(5) 1.000 2 i d Uani 0.044(2)
H5A H 0.2751 0.7730 0.1462 1.000 2 i calc Uiso 0.06500
H5B H 0.2955 0.6517 0.1713 1.000 2 i calc Uiso 0.06500
H5C H 0.3374 0.7327 0.0705 1.000 2 i calc Uiso 0.06500
C6 C 0.1687(7) 0.8050(7) 0.0245(5) 1.000 2 i d Uani 0.057(3)
H6A H 0.1065 0.7989 0.0071 1.000 2 i calc Uiso 0.08500
H6B H 0.1625 0.8618 0.0460 1.000 2 i calc Uiso 0.08500
H6C H 0.2245 0.8191 -0.0282 1.000 2 i calc Uiso 0.08500
C7 C 0.1037(6) 0.6832(9) 0.1800(6) 1.000 2 i d Uani 0.068(3)
H7A H 0.0408 0.6764 0.1641 1.000 2 i calc Uiso 0.10200
H7B H 0.1179 0.6182 0.2276 1.000 2 i calc Uiso 0.10200
H7C H 0.0976 0.7395 0.2022 1.000 2 i calc Uiso 0.10200
C8 C 0.1989(6) 0.6224(8) 0.0639(7) 1.000 2 i d Uani 0.055(3)
H8A H 0.1370 0.6152 0.0467 1.000 2 i calc Uiso 0.08300
H8B H 0.2546 0.6384 0.0110 1.000 2 i calc Uiso 0.08300
H8C H 0.2128 0.5574 0.1118 1.000 2 i calc Uiso 0.08300
N3 N 0.1800(4) 0.3230(5) 0.0107(4) 1.000 2 i d Uani 0.0322(15)
C9 C 0.0977(7) 0.3528(9) -0.0410(7) 1.000 2 i d Uani 0.078(4)
H9A H 0.1181 0.4139 -0.0967 1.000 2 i calc Uiso 0.11700
H9B H 0.0843 0.2952 -0.0566 1.000 2 i calc Uiso 0.11700
H9C H 0.0369 0.3686 -0.0035 1.000 2 i calc Uiso 0.11700
C10 C 0.1500(8) 0.2329(9) 0.0928(7) 1.000 2 i d Uani 0.088(4)
H10A H 0.1341 0.1762 0.0773 1.000 2 i calc Uiso 0.13300
H10B H 0.2048 0.2119 0.1254 1.000 2 i calc Uiso 0.13300
H10C H 0.0907 0.2496 0.1314 1.000 2 i calc Uiso 0.13300
C11 C 0.2034(7) 0.4071(8) 0.0363(8) 1.000 2 i d Uani 0.071(3)
H11A H 0.2240 0.4691 -0.0186 1.000 2 i calc Uiso 0.10600
H11B H 0.1439 0.4228 0.0752 1.000 2 i calc Uiso 0.10600
H11C H 0.2580 0.3852 0.0692 1.000 2 i calc Uiso 0.10600
C12 C 0.2739(6) 0.3050(7) -0.0485(6) 1.000 2 i d Uani 0.053(2)
H12A H 0.2914 0.3679 -0.1032 1.000 2 i calc Uiso 0.08000
H12B H 0.3283 0.2875 -0.0155 1.000 2 i calc Uiso 0.08000
H12C H 0.2636 0.2477 -0.0658 1.000 2 i calc Uiso 0.08000
N4 N 0.2027(5) 0.8387(7) 0.5269(4) 1.000 2 i d Uani 0.048(2)
C13 C 0.2979(7) 0.8385(10) 0.4659(7) 1.000 2 i d Uani 0.083(4)
H13A H 0.3113 0.9079 0.4184 1.000 2 i calc Uiso 0.12500
H13B H 0.3514 0.8189 0.5001 1.000 2 i calc Uiso 0.12500
H13C H 0.2952 0.7887 0.4381 1.000 2 i calc Uiso 0.12500
C14 C 0.2265(9) 0.9015(12) 0.5733(9) 1.000 2 i d Uani 0.117(5)
H14A H 0.2512 0.9695 0.5284 1.000 2 i calc Uiso 0.17500
H14B H 0.1660 0.9104 0.6152 1.000 2 i calc Uiso 0.17500
H14C H 0.2781 0.8666 0.6074 1.000 2 i calc Uiso 0.17500
C15 C 0.1694(8) 0.7469(12) 0.5997(11) 1.000 2 i d Uani 0.190(11)
H15A H 0.2226 0.7182 0.6335 1.000 2 i calc Uiso 0.28400
H15B H 0.1102 0.7611 0.6399 1.000 2 i calc Uiso 0.28400
H15C H 0.1521 0.6970 0.5769 1.000 2 i calc Uiso 0.28400
C16 C 0.1235(8) 0.8792(14) 0.4787(7) 1.000 2 i d Uani 0.145(8)
H16A H 0.1456 0.9438 0.4271 1.000 2 i calc Uiso 0.21800
H16B H 0.1064 0.8286 0.4565 1.000 2 i calc Uiso 0.21800
H16C H 0.0645 0.8926 0.5195 1.000 2 i calc Uiso 0.21800
N5 N 0.5071(17) 1.0005(17) 0.0077(14) 0.500 2 i d Uani 0.043(4)
C17 C 0.5963(13) 0.9865(14) 0.0460(12) 0.500 2 i d Uani 0.074(7)
H17A H 0.5955 1.0369 0.0740 0.500 2 i calc Uiso 0.11100
H17B H 0.5966 0.9162 0.0920 0.500 2 i calc Uiso 0.11100
H17C H 0.6565 0.9970 -0.0023 0.500 2 i calc Uiso 0.11100
C18 C 0.5085(14) 0.9253(15) -0.0339(12) 0.500 2 i d Uani 0.064(6)
H18A H 0.5104 0.8551 0.0119 0.500 2 i calc Uiso 0.09600
H18B H 0.4481 0.9335 -0.0583 0.500 2 i calc Uiso 0.09600
H18C H 0.5680 0.9368 -0.0831 0.500 2 i calc Uiso 0.09600
C19 C 0.5043(16) 1.1051(12) -0.0607(15) 0.500 2 i d Uani 0.087(8)
H19A H 0.5034 1.1558 -0.0330 0.500 2 i calc Uiso 0.13100
H19B H 0.5638 1.1164 -0.1099 0.500 2 i calc Uiso 0.13100
H19C H 0.4440 1.1131 -0.0852 0.500 2 i calc Uiso 0.13100
C20 C 0.4176(14) 0.987(2) 0.0800(13) 0.500 2 i d Uani 0.111(10)
H20A H 0.4179 1.0379 0.1071 0.500 2 i calc Uiso 0.16700
H20B H 0.3576 0.9966 0.0547 0.500 2 i calc Uiso 0.16700
H20C H 0.4172 0.9169 0.1267 0.500 2 i calc Uiso 0.16700
N6 N 0.4844(11) 0.5087(12) 0.5109(10) 0.500 2 i d Uiso 0.049(4)
C21 C 0.4978(16) 0.6202(12) 0.4522(14) 0.500 2 i d Uiso 0.099(8)
H21A H 0.4908 0.6609 0.4902 0.500 2 i calc Uiso 0.14800
H21B H 0.5647 0.6315 0.4124 0.500 2 i calc Uiso 0.14800
H21C H 0.4470 0.6420 0.4152 0.500 2 i calc Uiso 0.14800
C22 C 0.3931(12) 0.4949(16) 0.5784(12) 0.500 2 i d Uiso 0.089(8)
H22A H 0.3941 0.5397 0.6115 0.500 2 i calc Uiso 0.13400
H22B H 0.3359 0.5131 0.5489 0.500 2 i calc Uiso 0.13400
H22C H 0.3872 0.4224 0.6209 0.500 2 i calc Uiso 0.13400
C23 C 0.4945(16) 0.4481(16) 0.4565(14) 0.500 2 i d Uiso 0.085(7)
H23A H 0.5590 0.4634 0.4130 0.500 2 i calc Uiso 0.12800
H23B H 0.4914 0.3743 0.4957 0.500 2 i calc Uiso 0.12800
H23C H 0.4400 0.4650 0.4236 0.500 2 i calc Uiso 0.12800
C24 C 0.5702(13) 0.4831(19) 0.5598(14) 0.500 2 i d Uiso 0.109(9)
H24A H 0.5640 0.5242 0.5973 0.500 2 i calc Uiso 0.16300
H24B H 0.5681 0.4092 0.5986 0.500 2 i calc Uiso 0.16300
H24C H 0.6339 0.4993 0.5153 0.500 2 i calc Uiso 0.16300
O1S O 0.4986(4) 0.3494(3) 0.8154(3) 1.000 2 i d Uani 0.0310(12)
O2S O 0.4981(4) 0.1402(4) 0.6783(3) 1.000 2 i d Uani 0.0404(14)
O3S O 0.6263(5) 0.7520(5) 0.2332(4) 1.000 2 i d Uani 0.0638(18)
O4S O 0.0305(6) 0.0651(6) 0.3148(5) 1.000 2 i d Uani 0.108(3)
O5S O 0.8850(5) 0.3040(9) 0.1359(5) 1.000 2 i d Uani 0.117(4)
O6S O 0.9186(4) 0.7514(9) 0.6823(5) 1.000 2 i d Uani 0.130(4)
H7AA H 0.426(11) 0.525(5) 0.91(1) 1.000 2 i d Uiso 0.19500
H8AA H 0.587(10) 0.517(6) 0.878(10) 1.000 2 i d Uiso 0.19500
H10D H 0.452(10) 0.967(6) 0.614(10) 1.000 2 i d Uiso 0.19500

loop_
_atom_type_symbol
_atom_type_radius_bond
Nb 1.200
O 1.200
N 1.200
C 1.200
H 1.200

loop_
_geom_angle_atom_site_label_1
_geom_angle_atom_site_label_2
_geom_angle_atom_site_label_3
_geom_angle
_geom_angle_publ_flag
O14 Nb1 O2 102.6(3) no
O14 Nb1 O6 102.9(2) no
O2 Nb1 O6 88.87(19) no
O14 Nb1 O5 104.5(3) no
O2 Nb1 O5 152.65(18) no
O6 Nb1 O5 88.39(19) no
O14 Nb1 O10 101.1(2) no
O2 Nb1 O10 86.57(19) no
O6 Nb1 O10 156.04(18) no
O5 Nb1 O10 84.99(19) no
O14 Nb1 O1 178.3(2) no
O2 Nb1 O1 76.27(17) no
O6 Nb1 O1 78.46(16) no
O5 Nb1 O1 76.52(17) no
O10 Nb1 O1 77.61(16) no
O14 Nb1 Nb5 135.24(18) no
O2 Nb1 Nb5 84.16(13) no
O6 Nb1 Nb5 32.46(12) no
O5 Nb1 Nb5 79.03(13) no
O10 Nb1 Nb5 123.58(13) no
O1 Nb1 Nb5 46.13(10) no
O14 Nb1 Nb2 134.3(2) no
O2 Nb1 Nb2 31.81(13) no
O6 Nb1 Nb2 84.80(14) no
O5 Nb1 Nb2 120.85(13) no
O10 Nb1 Nb2 78.98(13) no
O1 Nb1 Nb2 44.53(11) no
Nb5 Nb1 Nb2 64.83(3) no
O15 Nb2 O11 104.3(2) no
O15 Nb2 O2 103.0(2) no
O11 Nb2 O2 90.83(18) no
O15 Nb2 O3 102.2(2) no
O11 Nb2 O3 91.09(18) no
O2 Nb2 O3 153.35(19) no
O15 Nb2 O7 99.8(2) no
O11 Nb2 O7 155.88(19) no
O2 Nb2 O7 83.55(17) no
O3 Nb2 O7 83.91(17) no
O15 Nb2 O1 175.36(19) no
O11 Nb2 O1 80.29(17) no
O2 Nb2 O1 76.87(17) no
O3 Nb2 O1 77.28(17) no
O7 Nb2 O1 75.59(16) no
O15 Nb2 Nb6 136.37(17) no
O11 Nb2 Nb6 32.15(13) no
O2 Nb2 Nb6 85.71(14) no
O3 Nb2 Nb6 81.90(12) no
O7 Nb2 Nb6 123.78(13) no
O1 Nb2 Nb6 48.25(10) no
O15 Nb2 Nb1 134.52(18) no
O11 Nb2 Nb1 83.57(14) no
O2 Nb2 Nb1 31.50(14) no
O3 Nb2 Nb1 122.62(14) no
O7 Nb2 Nb1 79.41(12) no
O1 Nb2 Nb1 45.45(10) no
Nb6 Nb2 Nb1 64.18(3) no
O16 Nb3 O4 104.3(2) no
O16 Nb3 O12 104.1(2) no
O4 Nb3 O12 91.08(19) no
O16 Nb3 O3 103.3(2) no
O4 Nb3 O3 151.46(18) no
O12 Nb3 O3 89.12(18) no
O16 Nb3 O8 99.77(19) no
O4 Nb3 O8 84.68(18) no
O12 Nb3 O8 156.09(18) no
O3 Nb3 O8 83.69(17) no
O16 Nb3 O1 175.70(18) no
O4 Nb3 O1 76.30(17) no
O12 Nb3 O1 80.12(16) no
O3 Nb3 O1 75.63(17) no
O8 Nb3 O1 76.01(15) no
O16 Nb3 Nb6 135.59(16) no
O4 Nb3 Nb6 82.66(14) no
O12 Nb3 Nb6 31.52(13) no
O3 Nb3 Nb6 82.72(13) no
O8 Nb3 Nb6 124.64(12) no
O1 Nb3 Nb6 48.63(10) no
O17 Nb4 O13 104.1(2) no
O17 Nb4 O5 104.6(2) no
O13 Nb4 O5 89.87(19) no
O17 Nb4 O4 102.1(2) no
O13 Nb4 O4 89.62(19) no
O5 Nb4 O4 152.54(19) no
O17 Nb4 O9 100.1(2) no
O13 Nb4 O9 155.66(18) no
O5 Nb4 O9 85.60(18) no
O4 Nb4 O9 83.65(19) no
O17 Nb4 O1 176.12(19) no
O13 Nb4 O1 79.40(16) no
O5 Nb4 O1 76.78(17) no
O4 Nb4 O1 76.14(17) no
O9 Nb4 O1 76.28(16) no
O17 Nb4 Nb5 131.27(16) no
O13 Nb4 Nb5 124.59(13) no
O5 Nb4 Nb5 77.62(14) no
O4 Nb4 Nb5 80.15(13) no
O9 Nb4 Nb5 31.17(13) no
O1 Nb4 Nb5 45.22(10) no
O17 Nb4 Nb6 135.32(16) no
O13 Nb4 Nb6 31.30(13) no
O5 Nb4 Nb6 84.50(14) no
O4 Nb4 Nb6 80.91(14) no
O9 Nb4 Nb6 124.36(14) no
O1 Nb4 Nb6 48.15(10) no
Nb5 Nb4 Nb6 93.37(4) no
O18 Nb5 O9 104.6(2) no
O18 Nb5 O6 103.35(19) no
O9 Nb5 O6 95.7(2) no
O18 Nb5 O8 97.12(19) no
O9 Nb5 O8 88.73(19) no
O6 Nb5 O8 157.16(19) no
O18 Nb5 O7 98.40(19) no
O9 Nb5 O7 155.62(18) no
O6 Nb5 O7 86.45(19) no
O8 Nb5 O7 80.57(17) no
O18 Nb5 O1 172.80(18) no
O9 Nb5 O1 80.42(17) no
O6 Nb5 O1 80.96(16) no
O8 Nb5 O1 77.71(16) no
O7 Nb5 O1 75.94(16) no
O18 Nb5 Nb1 137.26(14) no
O9 Nb5 Nb1 86.29(14) no
O6 Nb5 Nb1 33.92(13) no
O8 Nb5 Nb1 124.72(12) no
O7 Nb5 Nb1 82.05(12) no
O1 Nb5 Nb1 47.18(10) no
O18 Nb5 Nb4 139.18(15) no
O9 Nb5 Nb4 34.54(13) no
O6 Nb5 Nb4 86.66(14) no
O8 Nb5 Nb4 84.40(12) no
O7 Nb5 Nb4 121.89(12) no
O1 Nb5 Nb4 46.00(11) no
Nb1 Nb5 Nb4 62.14(4) no
O19 Nb6 O12 103.74(19) no
O19 Nb6 O13 103.8(2) no
O12 Nb6 O13 90.34(19) no
O19 Nb6 O11 103.5(2) no
O12 Nb6 O11 88.88(19) no
O13 Nb6 O11 152.00(17) no
O19 Nb6 O10 102.45(19) no
O12 Nb6 O10 153.75(17) no
O13 Nb6 O10 85.0(2) no
O11 Nb6 O10 83.43(19) no
O19 Nb6 O1 177.66(18) no
O12 Nb6 O1 78.52(16) no
O13 Nb6 O1 76.65(16) no
O11 Nb6 O1 75.77(16) no
O10 Nb6 O1 75.27(15) no
O19 Nb6 Nb3 135.42(15) no
O12 Nb6 Nb3 31.69(12) no
O13 Nb6 Nb3 82.21(13) no
O11 Nb6 Nb3 82.53(13) no
O10 Nb6 Nb3 122.12(12) no
O1 Nb6 Nb3 46.85(10) no
O19 Nb6 Nb2 134.61(17) no
O12 Nb6 Nb2 81.13(13) no
O13 Nb6 Nb2 121.41(13) no
O11 Nb6 Nb2 31.08(12) no
O10 Nb6 Nb2 79.38(13) no
O1 Nb6 Nb2 44.79(10) no
Nb3 Nb6 Nb2 61.10(4) no
O19 Nb6 Nb4 135.13(17) no
O12 Nb6 Nb4 82.66(14) no
O13 Nb6 Nb4 31.31(12) no
O11 Nb6 Nb4 121.11(13) no
O10 Nb6 Nb4 80.00(14) no
O1 Nb6 Nb4 45.4(1) no
Nb3 Nb6 Nb4 61.11(3) no
Nb2 Nb6 Nb4 90.18(4) no
Nb2 O1 Nb5 97.80(15) no
Nb2 O1 Nb4 173.4(2) no
Nb5 O1 Nb4 88.78(15) no
Nb2 O1 Nb1 90.02(14) no
Nb5 O1 Nb1 86.69(14) no
Nb4 O1 Nb1 90.45(15) no
Nb2 O1 Nb3 89.95(15) no
Nb5 O1 Nb3 95.37(14) no
Nb4 O1 Nb3 89.34(14) no
Nb1 O1 Nb3 177.9(2) no
Nb2 O1 Nb6 86.97(14) no
Nb5 O1 Nb6 175.2(2) no
Nb4 O1 Nb6 86.45(14) no
Nb1 O1 Nb6 93.40(14) no
Nb3 O1 Nb6 84.53(13) no
Nb1 O2 Nb2 116.7(2) no
Nb2 O3 Nb3 116.3(2) no
Nb3 O4 Nb4 117.5(2) no
Nb1 O5 Nb4 116.2(2) no
Nb5 O6 Nb1 113.6(2) no
Nb5 O7 Nb2 110.55(19) no
Nb5 O7 H7AA 106.(10) no
Nb2 O7 H7AA 106.(10) no
Nb3 O8 Nb5 110.44(19) no
Nb3 O8 H8AA 95.(10) no
Nb5 O8 H8AA 117.(10) no
Nb5 O9 Nb4 114.3(2) no
Nb1 O10 Nb6 113.7(2) no
Nb1 O10 H10D 111.(10) no
Nb6 O10 H10D 97.(10) no
Nb2 O11 Nb6 116.8(2) no
Nb6 O12 Nb3 116.8(2) no
Nb6 O13 Nb4 117.4(2) no
C2 N1 C3 117.7(10) no
C2 N1 C4 108.2(8) no
C3 N1 C4 111.1(7) no
C2 N1 C1 106.3(11) no
C3 N1 C1 106.0(8) no
C4 N1 C1 106.9(9) no
N1 C1 H1A 109.50 no
N1 C1 H1B 109.50 no
H1A C1 H1B 109.50 no
N1 C1 H1C 109.50 no
H1A C1 H1C 109.50 no
H1B C1 H1C 109.50 no
N1 C2 H2A 109.50 no
N1 C2 H2B 109.50 no
H2A C2 H2B 109.50 no
N1 C2 H2C 109.50 no
H2A C2 H2C 109.50 no
H2B C2 H2C 109.50 no
N1 C3 H3A 109.50 no
N1 C3 H3B 109.50 no
H3A C3 H3B 109.50 no
N1 C3 H3C 109.50 no
H3A C3 H3C 109.50 no
H3B C3 H3C 109.50 no
N1 C4 H4A 109.50 no
N1 C4 H4B 109.50 no
H4A C4 H4B 109.50 no
N1 C4 H4C 109.50 no
H4A C4 H4C 109.50 no
H4B C4 H4C 109.50 no
C5 N2 C8 108.8(6) no
C5 N2 C6 109.1(7) no
C8 N2 C6 109.0(7) no
C5 N2 C7 108.5(6) no
C8 N2 C7 110.4(7) no
C6 N2 C7 111.0(6) no
N2 C5 H5A 109.50 no
N2 C5 H5B 109.50 no
H5A C5 H5B 109.50 no
N2 C5 H5C 109.50 no
H5A C5 H5C 109.50 no
H5B C5 H5C 109.50 no
N2 C6 H6A 109.50 no
N2 C6 H6B 109.50 no
H6A C6 H6B 109.50 no
N2 C6 H6C 109.50 no
H6A C6 H6C 109.50 no
H6B C6 H6C 109.50 no
N2 C7 H7A 109.50 no
N2 C7 H7B 109.50 no
H7A C7 H7B 109.50 no
N2 C7 H7C 109.50 no
H7A C7 H7C 109.50 no
H7B C7 H7C 109.50 no
N2 C8 H8A 109.50 no
N2 C8 H8B 109.50 no
H8A C8 H8B 109.50 no
N2 C8 H8C 109.50 no
H8A C8 H8C 109.50 no
H8B C8 H8C 109.50 no
C10 N3 C11 108.2(8) no
C10 N3 C9 109.5(7) no
C11 N3 C9 111.9(7) no
C10 N3 C12 112.2(7) no
C11 N3 C12 105.8(7) no
C9 N3 C12 109.3(6) no
N3 C9 H9A 109.50 no
N3 C9 H9B 109.50 no
H9A C9 H9B 109.50 no
N3 C9 H9C 109.50 no
H9A C9 H9C 109.50 no
H9B C9 H9C 109.50 no
N3 C10 H10A 109.50 no
N3 C10 H10B 109.50 no
H10A C10 H10B 109.50 no
N3 C10 H10C 109.50 no
H10A C10 H10C 109.50 no
H10B C10 H10C 109.50 no
N3 C11 H11A 109.50 no
N3 C11 H11B 109.50 no
H11A C11 H11B 109.50 no
N3 C11 H11C 109.50 no
H11A C11 H11C 109.50 no
H11B C11 H11C 109.50 no
N3 C12 H12A 109.50 no
N3 C12 H12B 109.50 no
H12A C12 H12B 109.50 no
N3 C12 H12C 109.50 no
H12A C12 H12C 109.50 no
H12B C12 H12C 109.50 no
C15 N4 C16 108.3(10) no
C15 N4 C13 118.7(10) no
C16 N4 C13 111.7(7) no
C15 N4 C14 101.6(11) no
C16 N4 C14 114.6(10) no
C13 N4 C14 101.5(9) no
N4 C13 H13A 109.50 no
N4 C13 H13B 109.50 no
H13A C13 H13B 109.50 no
N4 C13 H13C 109.50 no
H13A C13 H13C 109.50 no
H13B C13 H13C 109.50 no
N4 C14 H14A 109.50 no
N4 C14 H14B 109.50 no
H14A C14 H14B 109.50 no
N4 C14 H14C 109.50 no
H14A C14 H14C 109.50 no
H14B C14 H14C 109.50 no
N4 C15 H15A 109.50 no
N4 C15 H15B 109.50 no
H15A C15 H15B 109.50 no
N4 C15 H15C 109.50 no
H15A C15 H15C 109.50 no
H15B C15 H15C 109.50 no
N4 C16 H16A 109.50 no
N4 C16 H16B 109.50 no
H16A C16 H16B 109.50 no
N4 C16 H16C 109.50 no
H16A C16 H16C 109.50 no
H16B C16 H16C 109.50 no
C18 N5 C19 109.3(15) no
C18 N5 C20 110.6(15) no
C19 N5 C20 107.8(15) no
C18 N5 C17 109.3(14) no
C19 N5 C17 110.7(15) no
C20 N5 C17 109.2(15) no
N5 C17 H17A 109.50 no
N5 C17 H17B 109.50 no
H17A C17 H17B 109.50 no
N5 C17 H17C 109.50 no
H17A C17 H17C 109.50 no
H17B C17 H17C 109.50 no
N5 C18 H18A 109.50 no
N5 C18 H18B 109.50 no
H18A C18 H18B 109.50 no
N5 C18 H18C 109.50 no
H18A C18 H18C 109.50 no
H18B C18 H18C 109.50 no
N5 C19 H19A 109.50 no
N5 C19 H19B 109.50 no
H19A C19 H19B 109.50 no
N5 C19 H19C 109.50 no
H19A C19 H19C 109.50 no
H19B C19 H19C 109.50 no
N5 C20 H20A 109.50 no
N5 C20 H20B 109.50 no
H20A C20 H20B 109.50 no
N5 C20 H20C 109.50 no
H20A C20 H20C 109.50 no
H20B C20 H20C 109.50 no
C23 N6 C22 116.3(14) no
C23 N6 C21 110.2(12) no
C22 N6 C21 109.2(12) no
C23 N6 C24 108.8(11) no
C22 N6 C24 107.2(13) no
C21 N6 C24 104.5(12) no
N6 C21 H21A 109.50 no
N6 C21 H21B 109.50 no
H21A C21 H21B 109.50 no
N6 C21 H21C 109.50 no
H21A C21 H21C 109.50 no
H21B C21 H21C 109.50 no
N6 C22 H22A 109.50 no
N6 C22 H22B 109.50 no
H22A C22 H22B 109.50 no
N6 C22 H22C 109.50 no
H22A C22 H22C 109.50 no
H22B C22 H22C 109.50 no
N6 C23 H23A 109.50 no
N6 C23 H23B 109.50 no
H23A C23 H23B 109.50 no
N6 C23 H23C 109.50 no
H23A C23 H23C 109.50 no
H23B C23 H23C 109.50 no
N6 C24 H24A 109.50 no
N6 C24 H24B 109.50 no
H24A C24 H24B 109.50 no
N6 C24 H24C 109.50 no
H24A C24 H24C 109.50 no
H24B C24 H24C 109.50 no

loop_
_geom_bond_atom_site_label_1
_geom_bond_atom_site_label_2
_geom_bond_distance
_geom_bond_publ_flag
Nb1 O14 1.772(5) no
Nb1 O2 1.957(5) no
Nb1 O6 1.977(4) no
Nb1 O5 1.991(5) no
Nb1 O10 2.114(5) no
Nb1 O1 2.384(4) no
Nb1 Nb5 3.2453(13) no
Nb1 Nb2 3.3460(18) no
Nb2 O15 1.772(5) no
Nb2 O11 1.923(4) no
Nb2 O2 1.974(5) no
Nb2 O3 1.981(5) no
Nb2 O7 2.158(5) no
Nb2 O1 2.347(4) no
Nb2 Nb6 3.3265(13) no
Nb3 O16 1.775(5) no
Nb3 O4 1.938(5) no
Nb3 O12 1.940(4) no
Nb3 O3 1.981(5) no
Nb3 O8 2.146(5) no
Nb3 O1 2.416(4) no
Nb3 Nb6 3.2966(13) no
Nb4 O17 1.771(5) no
Nb4 O13 1.949(4) no
Nb4 O5 1.989(5) no
Nb4 O4 2.003(5) no
Nb4 O9 2.054(4) no
Nb4 O1 2.375(4) no
Nb4 Nb5 3.3013(13) no
Nb4 Nb6 3.3299(14) no
Nb5 O18 1.785(4) no
Nb5 O9 1.875(5) no
Nb5 O6 1.901(4) no
Nb5 O8 2.140(5) no
Nb5 O7 2.142(5) no
Nb5 O1 2.344(4) no
Nb6 O19 1.773(4) no
Nb6 O12 1.931(4) no
Nb6 O13 1.949(5) no
Nb6 O11 1.983(5) no
Nb6 O10 2.120(5) no
Nb6 O1 2.485(4) no
O7 H7AA 0.82(2) no
O8 H8AA 0.82(2) no
O10 H10D 0.82(2) no
N1 C2 1.400(12) no
N1 C3 1.444(11) no
N1 C4 1.517(10) no
N1 C1 1.521(14) no
C1 H1A 0.9800 no
C1 H1B 0.9800 no
C1 H1C 0.9800 no
C2 H2A 0.9800 no
C2 H2B 0.9800 no
C2 H2C 0.9800 no
C3 H3A 0.9800 no
C3 H3B 0.9800 no
C3 H3C 0.9800 no
C4 H4A 0.9800 no
C4 H4B 0.9800 no
C4 H4C 0.9800 no
N2 C5 1.487(9) no
N2 C8 1.477(10) no
N2 C6 1.478(10) no
N2 C7 1.501(9) no
C5 H5A 0.9800 no
C5 H5B 0.9800 no
C5 H5C 0.9800 no
C6 H6A 0.9800 no
C6 H6B 0.9800 no
C6 H6C 0.9800 no
C7 H7A 0.9800 no
C7 H7B 0.9800 no
C7 H7C 0.9800 no
C8 H8A 0.9800 no
C8 H8B 0.9800 no
C8 H8C 0.9800 no
N3 C10 1.443(11) no
N3 C11 1.478(11) no
N3 C9 1.499(10) no
N3 C12 1.491(9) no
C9 H9A 0.9800 no
C9 H9B 0.9800 no
C9 H9C 0.9800 no
C10 H10A 0.9800 no
C10 H10B 0.9800 no
C10 H10C 0.9800 no
C11 H11A 0.9800 no
C11 H11B 0.9800 no
C11 H11C 0.9800 no
C12 H12A 0.9800 no
C12 H12B 0.9800 no
C12 H12C 0.9800 no
N4 C15 1.393(13) no
N4 C16 1.437(10) no
N4 C13 1.450(11) no
N4 C14 1.466(14) no
C13 H13A 0.9800 no
C13 H13B 0.9800 no
C13 H13C 0.9800 no
C14 H14A 0.9800 no
C14 H14B 0.9800 no
C14 H14C 0.9800 no
C15 H15A 0.9800 no
C15 H15B 0.9800 no
C15 H15C 0.9800 no
C16 H16A 0.9800 no
C16 H16B 0.9800 no
C16 H16C 0.9800 no
N5 C18 1.459(18) no
N5 C19 1.461(18) no
N5 C20 1.464(18) no
N5 C17 1.464(18) no
C17 H17A 0.9800 no
C17 H17B 0.9800 no
C17 H17C 0.9800 no
C18 H18A 0.9800 no
C18 H18B 0.9800 no
C18 H18C 0.9800 no
C19 H19A 0.9800 no
C19 H19B 0.9800 no
C19 H19C 0.9800 no
C20 H20A 0.9800 no
C20 H20B 0.9800 no
C20 H20C 0.9800 no
N6 C23 1.432(15) no
N6 C22 1.438(14) no
N6 C21 1.483(15) no
N6 C24 1.514(15) no
C21 H21A 0.9800 no
C21 H21B 0.9800 no
C21 H21C 0.9800 no
C22 H22A 0.9800 no
C22 H22B 0.9800 no
C22 H22C 0.9800 no
C23 H23A 0.9800 no
C23 H23B 0.9800 no
C23 H23C 0.9800 no
C24 H24A 0.9800 no
C24 H24B 0.9800 no
C24 H24C 0.9800 no

loop_
_geom_torsion_atom_site_label_1
_geom_torsion_atom_site_label_2
_geom_torsion_atom_site_label_3
_geom_torsion_atom_site_label_4
_geom_torsion
_geom_torsion_publ_flag
O18 Nb5 O9 Nb4 179.0(2) no
O6 Nb5 O9 Nb4 -75.6(3) no
O8 Nb5 O9 Nb4 82.0(2) no
O7 Nb5 O9 Nb4 18.4(6) no
O1 Nb5 O9 Nb4 4.2(2) no
Nb1 Nb5 O9 Nb4 -43.0(2) no
